data_1521520
loop_
_publ_author_name
'Ling, C.D.'

_publ_section_title
;
 Structural relationships among bismuth-rich phases in the (Bi2 O3)-(Nb2
 O5), (Bi2 O3)-(Ta2 O5), (Bi2 O3-Mo O3), and (Bi2 O3)-(W O3) systems
;
_journal_name_full 'Journal of Solid State Chemistry'
_journal_page_first 380
_journal_page_last 405
_journal_volume 148
_journal_year 1999
_chemical_formula_sum 'Bi2.9375 Nb'
_chemical_name_systematic 'Bi2.938 Nb O7'
_space_group_IT_number 119
_symmetry_space_group_name_Hall 'I -4 -2'
_symmetry_space_group_name_H-M 'I -4 m 2'
_cell_angle_alpha 90
_cell_angle_beta 90
_cell_angle_gamma 90
_cell_formula_units_Z 32
_cell_length_a 16.31799
_cell_length_b 16.31799
_cell_length_c 38.54199
_cell_volume 10262.838
_citation_journal_id_ASTM JSSCBI
_cod_data_source_file Ling_JSSCBI_1999_407.cif
_cod_data_source_block Bi2.9375Nb1
_cod_original_cell_volume 10262.84
_cod_original_formula_sum 'Bi2.9375 Nb1'
_cod_database_code 1521520

loop_
_symmetry_equiv_pos_as_xyz
x,y,z
y,-x,-z
-x,-y,z
-y,x,-z
-x,y,z
y,x,-z
x,-y,z
-y,-x,-z
x+1/2,y+1/2,z+1/2
y+1/2,-x+1/2,-z+1/2
-x+1/2,-y+1/2,z+1/2
-y+1/2,x+1/2,-z+1/2
-x+1/2,y+1/2,z+1/2
y+1/2,x+1/2,-z+1/2
x+1/2,-y+1/2,z+1/2
-y+1/2,-x+1/2,-z+1/2

loop_
_atom_site_label
_atom_site_type_symbol
_atom_site_fract_x
_atom_site_fract_y
_atom_site_fract_z
_atom_site_occupancy
_atom_site_U_iso_or_equiv
Bi3 Bi+3 0.1667 0 0.5 1 0.0
Nb3 Nb+5 0 0 0.1429 1 0.0
Bi4 Bi+3 0.6667 0 0.8571 1 0.0
Nb4 Nb+5 0.6667 0 0.7143 1 0.0
Nb2 Nb+5 0.5 0.1667 0.0714 1 0.0
Bi7 Bi+3 0.3333 0 0 1 0.0
Bi6 Bi+3 0 0 0.2857 1 0.0
Bi2 Bi+3 0.6667 0 0.2857 1 0.0
Nb5 Nb+5 0.5 0.5 0.0714 1 0.0
Bi1 Bi+3 0.8333 0.1667 0.2143 1 0.0
Bi5 Bi+3 0.6667 0 0.5714 1 0.0
Bi8 Bi+3 0 0 0 1 0.0
Bi9 Bi+3 0.1667 0.1667 0.0714 1 0.0
Bi10 Bi+3 0.1667 0.1667 0.3571 1 0.0
Nb1 Nb+5 0.6667 0 0.1429 1 0.0
